data_2005879
loop_
_publ_author_name
'Su, W.'
'Hong, M.'
'Cao, R.'
'Liu, H.'

_publ_section_title
;[1,2-Bis(diphenylphosphino)ethane-<i>P</i>,<i>P</i>']bis(\a-toluenethiolato-<i>S</i>)palladium(II),
 [Pd{Ph~2~P(CH~2~)~2~PPh~2~}(SCH~2~Ph)~2~]
;
_journal_issue 1
_journal_name_full 'Acta Crystallographica Section C'
_journal_page_first 66
_journal_page_last 67
_journal_paper_doi 10.1107/S0108270196012036
_journal_volume 53
_journal_year 1997
_chemical_formula_iupac '[Pd (C7 H7 S)2 (C26 H24 P2)]'
_chemical_formula_moiety 'C40 H38 P2 Pd2 S2'
_chemical_formula_sum 'C40 H38 P2 Pd S2'
_chemical_formula_weight 751.23
_chemical_name_systematic
;
1,2-Bis(diphenylphosphino)ethanebis(toluenethiol)palladium(II),
Pd{Ph~2~P(CH~2~)~2~PPh~2~}(SCH~2~Ph)~2~
;
_space_group_IT_number 41
_symmetry_cell_setting orthorhombic
_symmetry_space_group_name_Hall 'A 2 -2ab'
_symmetry_space_group_name_H-M 'A b a 2'
_atom_type_scat_source IntTabIV
_cell_angle_alpha 90
_cell_angle_beta 90
_cell_angle_gamma 90
_cell_formula_units_Z 4
_cell_length_a 18.070(3)
_cell_length_b 21.230(4)
_cell_length_c 9.021(2)
_cell_measurement_reflns_used 20
_cell_measurement_temperature 296(1)
_cell_measurement_theta_max 12
_cell_measurement_theta_min 9
_cell_volume 3460.7(12)
_computing_cell_refinement 'CAD-4 Software'
_computing_data_collection 'CAD-4 Software (Enraf-Nonius, 1989)'
_computing_data_reduction 'CAD-4 Software'
_computing_molecular_graphics 'ORTEPII (Johnson, 1976)'
_computing_publication_material 'WP5.1 and GCIF (local software)'
_computing_structure_refinement 'LSFM (B. A. Frenz & Associates, Inc., 1985) in MolEN'
_computing_structure_solution 'MULTAN82 (Main et al., 1982) in MolEN'
_diffrn_measurement_device 'Enraf-Nonius CAD-4'
_diffrn_measurement_method \w-2\q
_diffrn_radiation_type MoK\a
_diffrn_radiation_wavelength 0.71073
_diffrn_reflns_av_R_equivalents 0.032
_diffrn_reflns_limit_h_max 0
_diffrn_reflns_limit_h_min -21
_diffrn_reflns_limit_k_max 24
_diffrn_reflns_limit_k_min 0
_diffrn_reflns_limit_l_max 10
_diffrn_reflns_limit_l_min -10
_diffrn_reflns_number 3370
_diffrn_reflns_theta_max 25
_diffrn_standards_decay_% none
_diffrn_standards_interval_count 250
_diffrn_standards_number 3
_exptl_absorpt_coefficient_mu 0.763
_exptl_absorpt_correction_T_max 0.923
_exptl_absorpt_correction_T_min 0.670
_exptl_absorpt_correction_type 'empirical via \y scan (North, Phillips & Mathews, 1968)'
_exptl_crystal_colour red
_exptl_crystal_density_diffrn 1.442
_exptl_crystal_density_meas ?
_exptl_crystal_description rectangular
_exptl_crystal_size_max 0.35
_exptl_crystal_size_mid 0.20
_exptl_crystal_size_min 0.15
_refine_diff_density_max 0.49
_refine_diff_density_min -0.43
_refine_ls_extinction_method none
_refine_ls_goodness_of_fit_obs 1.23
_refine_ls_hydrogen_treatment noref
_refine_ls_number_parameters 203
_refine_ls_number_reflns 2992
_refine_ls_R_factor_obs 0.039
_refine_ls_shift/esd_max 0.01
_refine_ls_structure_factor_coef F
_refine_ls_weighting_details 'w = 1/[\s^2^(F~o~) + k(F~o~^2^)]'
_refine_ls_weighting_scheme calc
_refine_ls_wR_factor_obs 0.054
_reflns_number_observed 2992
_reflns_number_total 3334
_reflns_observed_criterion refl_observed_if_I_>3\s(I)
_cod_data_source_file kh1116.cif
_cod_data_source_block PDDPPe
_cod_depositor_comments
;

  Replaceing the original symmetry operators with the operators for
  the declared spacegroup, 'A b a 2'. With this change, all computed
  brutto formulae match the declared one, and the packing seems all
  right.

  Saulius Gra\<zulis
  2014-06-18


The following automatic conversions were performed:

'_exptl_crystal_density_meas' value 'none' was changed to '?' - the
value is perceived as not measured.

Automatic conversion script
Id: cif_fix_values 3008 2015-01-20 13:52:24Z robertas 

The following automatic conversions were performed:

'_refine_ls_weighting_scheme' value 'w = 1/[\s^2^(F~o~) +
k(F~o~^2^)]' was changed to 'calc'. New tag
'_refine_ls_weighting_details' was created. The value of the new tag
was set to 'w = 1/[\s^2^(F~o~) + k(F~o~^2^)]'.

Automatic conversion script
Id: cif_fix_values 3143 2015-03-26 13:38:13Z robertas 
;
_cod_original_cell_volume 3460.9(12)
_cod_original_formula_sum 'C40 H38 P2 Pd1 S2'
_cod_database_code 2005879

loop_
_symmetry_equiv_pos_as_xyz
x,y,z
-x,-y,z
-x+1/2,y+1/2,z
x+1/2,-y+1/2,z
x,y+1/2,z+1/2
-x,-y+1/2,z+1/2
-x+1/2,y+1,z+1/2
x+1/2,-y+1,z+1/2

loop_
_atom_site_aniso_label
Pd(1)
S(1)
P(1)
C(2)
C(1)
C(11)
C(12)
C(13)
C(14)
C(15)
C(16)
C(21)
C(22)
C(23)
C(24)
C(25)
C(26)
C(31)
C(32)
C(33)
C(34)
C(35)
C(36)

loop_
_atom_site_label
_atom_site_fract_x
_atom_site_fract_y
_atom_site_fract_z
_atom_site_B_iso_or_equiv
Pd(1) 0.5 0 0.5312 2.074(8)
S(1) 0.53051(9) 0.07872(7) 0.3568(2) 3.19(3)
P(1) 0.54228(8) 0.06336(6) 0.7164(2) 2.44(2)
C(2) 0.4484(4) 0.0792(3) 0.2325(7) 4.0(1)
C(1) 0.5390(3) 0.0179(3) 0.8892(7) 3.0(1)
C(11) 0.3811(4) 0.1055(3) 0.3030(7) 3.4(1)
C(12) 0.3342(4) 0.0675(3) 0.3898(9) 4.3(2)
C(13) 0.2708(4) 0.0921(4) 0.458(1) 5.4(2)
C(14) 0.2529(5) 0.1558(4) 0.433(1) 5.8(2)
C(15) 0.2983(5) 0.1929(4) 0.346(1) 5.6(2)
C(16) 0.3625(4) 0.1686(3) 0.2824(9) 4.5(2)
C(21) 0.4924(3) 0.1361(3) 0.7603(8) 2.7(1)
C(22) 0.5189(4) 0.1761(3) 0.873(1) 4.5(1)
C(23) 0.4818(4) 0.2334(3) 0.899(1) 4.7(2)
C(24) 0.4201(4) 0.2489(3) 0.8198(9) 4.2(2)
C(25) 0.3935(4) 0.2085(3) 0.7107(9) 3.8(1)
C(26) 0.4296(4) 0.1512(3) 0.6817(8) 3.2(1)
C(31) 0.6375(3) 0.0878(3) 0.6913(7) 2.7(1)
C(32) 0.6955(4) 0.0476(4) 0.721(1) 5.4(2)
C(33) 0.7696(4) 0.0665(4) 0.695(1) 7.0(2)
C(34) 0.7820(4) 0.1249(4) 0.632(1) 5.8(2)
C(35) 0.7240(4) 0.1659(4) 0.596(1) 6.1(2)
C(36) 0.6510(4) 0.1475(4) 0.628(1) 4.9(2)
H(1) 0.5424 0.0451 0.9723 3
H(2) 0.5784 -0.0117 0.8920 3
H(3) 0.4383 0.0371 0.2030 5
H(4) 0.4598 0.1039 0.1476 5
H(12) 0.3458 0.0242 0.4025 5.6
H(13) 0.2406 0.0664 0.5198 7.1
H(14) 0.2094 0.1731 0.4754 7.6
H(15) 0.2856 0.2357 0.3296 7.3
H(16) 0.3936 0.1951 0.2247 5.9
H(22) 0.5609 0.1646 0.9295 5.8
H(23) 0.5000 0.2615 0.9721 6.1
H(24) 0.3951 0.2873 0.8394 5.5
H(25) 0.3508 0.2198 0.6553 5.0
H(26) 0.4107 0.1232 0.6087 4.2
H(32) 0.6857 0.0067 0.7598 7.1
H(33) 0.8097 0.0396 0.7204 9.0
H(34) 0.8315 0.1377 0.6132 7.5
H(35) 0.7338 0.2054 0.5501 8.0
H(36) 0.6109 0.1751 0.6068 6.3

loop_
_geom_angle_atom_site_label_1
_geom_angle_atom_site_label_2
_geom_angle_atom_site_label_3
_geom_angle_site_symmetry_3
_geom_angle
_geom_angle_publ_flag
S(1) Pd(1) S(1) 2_655 96.41(6) yes
S(1) Pd(1) P(1) . 89.57(6) yes
S(1) Pd(1) P(1) 2_655 170.27(5) yes
S(1) Pd(1) P(1) . 170.28(5) no
S(1) Pd(1) P(1) 2_655 89.57(6) no
P(1) Pd(1) P(1) . 85.58(6) yes
Pd(1) S(1) C(2) . 102.7(2) yes
Pd(1) P(1) C(1) . 107.6(2) yes
Pd(1) P(1) C(21) . 119.4(2) yes
Pd(1) P(1) C(31) . 113.3(2) yes
C(1) P(1) C(21) . 104.1(3) yes
C(1) P(1) C(31) . 106.7(3) yes
C(21) P(1) C(31) . 104.7(3) yes
S(1) C(2) C(11) . 113.5(5) yes
S(1) C(2) C(16) . 113.1(4) no
P(1) C(1) C(1) . 106.1(4) yes
C(2) C(11) C(12) . 121.2(6) yes
C(2) C(11) C(16) . 120.1(6) yes
C(12) C(11) C(16) . 118.6(7) no
C(11) C(12) C(13) . 121.6(7) no
C(12) C(13) C(14) . 118.3(8) no
C(13) C(14) C(15) . 120.2(8) no
C(14) C(15) C(16) . 121.1(7) no
C(2) C(16) C(14) . 121.7(4) no
C(11) C(16) C(15) . 120.1(7) no
P(1) C(21) C(22) . 119.8(5) yes
P(1) C(21) C(26) . 119.4(5) yes
C(22) C(21) C(26) . 120.7(6) no
C(21) C(22) C(23) . 118.8(7) no
C(22) C(23) C(24) . 120.5(7) no
C(23) C(24) C(25) . 120.3(7) no
C(24) C(25) C(26) . 120.4(7) no
C(21) C(26) C(25) . 119.2(6) no
P(1) C(31) C(32) . 121.4(5) yes
P(1) C(31) C(36) . 118.1(5) yes
C(32) C(31) C(36) . 120.2(6) no
C(31) C(32) C(33) . 120.8(7) no
C(31) C(36) C(35) . 119.7(7) no
C(32) C(33) C(34) . 118.4(8) no
C(33) C(34) C(35) . 122.2(7) no
C(34) C(35) C(36) . 118.7(8) no

loop_
_geom_bond_atom_site_label_1
_geom_bond_atom_site_label_2
_geom_bond_site_symmetry_2
_geom_bond_distance
_geom_bond_publ_flag
Pd(1) S(1) . 2.360(2) yes
Pd(1) P(1) . 2.277(2) yes
S(1) C(2) . 1.860(7) yes
P(1) C(1) . 1.834(7) yes
P(1) C(21) . 1.832(6) yes
P(1) C(31) . 1.810(6) yes
C(2) C(11) . 1.480(10) yes
C(1) C(1) 2_655 1.601(9) yes
C(11) C(12) . 1.406(10) no
C(11) C(16) . 1.395(10) no
C(12) C(13) . 1.402(11) no
C(13) C(14) . 1.409(12) no
C(14) C(15) . 1.381(13) no
C(15) C(16) . 1.394(12) no
C(21) C(22) . 1.406(10) no
C(21) C(26) . 1.377(9) no
C(22) C(23) . 1.410(10) no
C(23) C(24) . 1.364(11) no
C(24) C(25) . 1.391(11) no
C(25) C(26) . 1.405(9) no
C(31) C(32) . 1.379(9) no
C(31) C(36) . 1.413(10) no
C(32) C(33) . 1.416(11) no
C(33) C(34) . 1.383(13) no
C(34) C(35) . 1.403(12) no
C(35) C(36) . 1.406(11) no
